data_7009258
loop_
_publ_author_name
'Hanton, Lyall R.'
'Lee, Kitty'

_publ_section_title
;
 The role of the metal connectors AgNO3, Cu2I2 and CuCl2 in
 co-ordination-polymer formation using the N2S2 ditopic ligand
 1,4-bis(2-pyridylmethylsulfanylmethyl)benzene&#x200A;&#x2020;
;
_journal_issue 7
_journal_name_full 'Journal of the Chemical Society, Dalton Transactions'
_journal_page_first 1161
_journal_paper_doi 10.1039/a909601i
_journal_year 2000
_chemical_formula_sum 'C10 H14 Ag N2 O5 S'
_chemical_formula_weight 382.16
_chemical_melting_point high
_chemical_name_systematic
;
 ?
;
_space_group_IT_number 2
_symmetry_cell_setting triclinic
_symmetry_space_group_name_Hall '-P 1'
_symmetry_space_group_name_H-M 'P -1'
_atom_sites_solution_hydrogens geom
_atom_sites_solution_primary direct
_atom_sites_solution_secondary difmap
_audit_creation_method SHELXL-97
_cell_angle_alpha 82.315(4)
_cell_angle_beta 78.712(4)
_cell_angle_gamma 79.952(4)
_cell_formula_units_Z 2
_cell_length_a 5.187(2)
_cell_length_b 10.722(3)
_cell_length_c 12.636(4)
_cell_measurement_reflns_used 2734
_cell_measurement_temperature 168(2)
_cell_measurement_theta_max 26.37
_cell_measurement_theta_min 2.41
_cell_volume 675.0(4)
_computing_cell_refinement 'Bruker SMART'
_computing_data_collection 'Bruker SMART'
_computing_data_reduction 'Bruker SHELXTL'
_computing_molecular_graphics 'Bruker SHELXTL'
_computing_publication_material 'Bruker SHELXTL'
_computing_structure_refinement 'SHELXL-97 (Sheldrick, 1997)'
_computing_structure_solution 'SHELXS-97 (Sheldrick, 1990)'
_diffrn_ambient_temperature 168(2)
_diffrn_measured_fraction_theta_full 0.990
_diffrn_measured_fraction_theta_max 0.990
_diffrn_measurement_device_type 'CCD area detector'
_diffrn_measurement_method 'phi and omega scans'
_diffrn_radiation_monochromator graphite
_diffrn_radiation_source 'fine-focus sealed tube'
_diffrn_radiation_type MoK\a
_diffrn_radiation_wavelength 0.71073
_diffrn_reflns_av_R_equivalents 0.0283
_diffrn_reflns_av_sigmaI/netI 0.0300
_diffrn_reflns_limit_h_max 6
_diffrn_reflns_limit_h_min -5
_diffrn_reflns_limit_k_max 13
_diffrn_reflns_limit_k_min -13
_diffrn_reflns_limit_l_max 15
_diffrn_reflns_limit_l_min -14
_diffrn_reflns_number 8633
_diffrn_reflns_theta_full 26.37
_diffrn_reflns_theta_max 26.37
_diffrn_reflns_theta_min 2.41
_diffrn_standards_decay_% 2
_diffrn_standards_number 0
_exptl_absorpt_coefficient_mu 1.665
_exptl_absorpt_correction_T_max 0.9049
_exptl_absorpt_correction_T_min 0.6863
_exptl_absorpt_correction_type multi-scan
_exptl_absorpt_process_details 'SADABS (Sheldrick 1996)'
_exptl_crystal_colour colourless
_exptl_crystal_density_diffrn 1.881
_exptl_crystal_density_method 'not measured'
_exptl_crystal_description plate
_exptl_crystal_F_000 382
_exptl_crystal_size_max 0.44
_exptl_crystal_size_mid 0.32
_exptl_crystal_size_min 0.06
_refine_diff_density_max 0.741
_refine_diff_density_min -0.678
_refine_diff_density_rms 0.082
_refine_ls_extinction_method none
_refine_ls_goodness_of_fit_ref 0.976
_refine_ls_hydrogen_treatment mixed
_refine_ls_matrix_type full
_refine_ls_number_parameters 188
_refine_ls_number_reflns 2734
_refine_ls_number_restraints 4
_refine_ls_restrained_S_all 0.975
_refine_ls_R_factor_all 0.0281
_refine_ls_R_factor_gt 0.0231
_refine_ls_shift/su_max 0.001
_refine_ls_shift/su_mean 0.000
_refine_ls_structure_factor_coef Fsqd
_refine_ls_weighting_details 'calc w=1/[\s^2^(Fo^2^)+(0.0378P)^2^+0.0000P] where P=(Fo^2^+2Fc^2^)/3'
_refine_ls_weighting_scheme calc
_refine_ls_wR_factor_gt 0.0565
_refine_ls_wR_factor_ref 0.0575
_reflns_number_gt 2408
_reflns_number_total 2734
_reflns_threshold_expression >2sigma(I)
_cod_data_source_file a909601i.txt
_cod_data_source_block '[Ag2(NO3)2(L)].4H2O'
_cod_depositor_comments
;
The following automatic conversions were performed:
'_symmetry_cell_setting' value 'Triclinic' changed to 'triclinic'
according to '/home/saulius/struct/CIF-dictionaries/cif_core.dic'
dictionary named 'cif_core.dic' version 2.4.1 from 2010-06-29.

Automatic conversion script
Id: cif_fix_enum 1527 2010-12-29 10:47:43Z saulius 
;
_cod_original_cell_volume 674.9(3)
_cod_original_sg_symbol_H-M P-1
_cod_database_code 7009258

loop_
_symmetry_equiv_pos_as_xyz
'x, y, z'
'-x, -y, -z'

loop_
_atom_site_label
_atom_site_type_symbol
_atom_site_fract_x
_atom_site_fract_y
_atom_site_fract_z
_atom_site_U_iso_or_equiv
_atom_site_adp_type
_atom_site_occupancy
_atom_site_symmetry_multiplicity
_atom_site_calc_flag
_atom_site_refinement_flags
_atom_site_disorder_assembly
_atom_site_disorder_group
Ag1 Ag 0.20797(3) -0.596347(17) -0.149944(15) 0.02713(8) Uani 1 1 d . . .
S1 S -0.02836(10) -0.33939(5) -0.04486(5) 0.02043(13) Uani 1 1 d . . .
O1 O 0.7028(4) -0.66789(19) -0.14109(16) 0.0371(4) Uani 1 1 d . . .
O2 O 0.5704(3) -0.70139(18) -0.28545(15) 0.0327(4) Uani 1 1 d . . .
O3 O 0.9825(4) -0.7636(2) -0.26874(17) 0.0435(5) Uani 1 1 d . . .
O4 O -0.3480(4) 0.0802(2) -0.40009(18) 0.0432(5) Uani 1 1 d D . .
H41 H -0.366(7) 0.1507(15) -0.379(3) 0.057(11) Uiso 1 1 d D . .
H42 H -0.484(5) 0.048(4) -0.383(3) 0.075(14) Uiso 1 1 d D . .
O5 O -0.7960(4) -0.0421(2) -0.3762(2) 0.0459(5) Uani 1 1 d D . .
H51 H -0.944(3) 0.001(3) -0.369(3) 0.060(11) Uiso 1 1 d D . .
H52 H -0.768(13) -0.053(6) -0.4407(13) 0.15(3) Uiso 1 1 d D . .
N1 N 0.0545(4) -0.44123(19) -0.27400(17) 0.0275(4) Uani 1 1 d . . .
N2 N 0.7567(4) -0.7118(2) -0.23182(17) 0.0272(4) Uani 1 1 d . . .
C1 C 0.1597(6) -0.4425(3) -0.3801(2) 0.0366(6) Uani 1 1 d . . .
H1 H 0.3079 -0.5025 -0.4004 0.044 Uiso 1 1 calc R . .
C2 C 0.0585(7) -0.3593(3) -0.4600(2) 0.0440(7) Uani 1 1 d . . .
H2 H 0.1370 -0.3628 -0.5325 0.053 Uiso 1 1 calc R . .
C3 C -0.1620(7) -0.2704(3) -0.4302(3) 0.0466(7) Uani 1 1 d . . .
H3 H -0.2347 -0.2131 -0.4825 0.056 Uiso 1 1 calc R . .
C4 C -0.2747(6) -0.2674(2) -0.3207(2) 0.0371(6) Uani 1 1 d . . .
H4 H -0.4244 -0.2087 -0.2992 0.044 Uiso 1 1 calc R . .
C5 C -0.1606(5) -0.3529(2) -0.2446(2) 0.0249(5) Uani 1 1 d . . .
C6 C -0.2729(4) -0.3540(2) -0.1250(2) 0.0248(5) Uani 1 1 d . . .
H6A H -0.3435 -0.4328 -0.0997 0.030 Uiso 1 1 calc R . .
H6B H -0.4190 -0.2843 -0.1141 0.030 Uiso 1 1 calc R . .
C7 C -0.0059(4) -0.1684(2) -0.0688(2) 0.0235(5) Uani 1 1 d . . .
H7A H 0.1281 -0.1519 -0.0309 0.028 Uiso 1 1 calc R . .
H7B H 0.0540 -0.1470 -0.1457 0.028 Uiso 1 1 calc R . .
C8 C -0.2629(4) -0.0817(2) -0.03316(19) 0.0215(5) Uani 1 1 d . . .
C9 C -0.4009(4) -0.0093(2) -0.10941(19) 0.0225(5) Uani 1 1 d . . .
H9 H -0.3357 -0.0148 -0.1829 0.027 Uiso 1 1 calc R . .
C10 C -0.3630(4) -0.0719(2) 0.0772(2) 0.0227(5) Uani 1 1 d . . .
H10 H -0.2720 -0.1197 0.1292 0.027 Uiso 1 1 calc R . .

loop_
_atom_site_aniso_label
_atom_site_aniso_U_11
_atom_site_aniso_U_22
_atom_site_aniso_U_33
_atom_site_aniso_U_23
_atom_site_aniso_U_13
_atom_site_aniso_U_12
Ag1 0.02462(10) 0.02775(11) 0.02616(12) -0.00407(7) -0.00326(7) 0.00340(7)
S1 0.0191(2) 0.0161(3) 0.0253(3) -0.0064(2) -0.0029(2) 0.0015(2)
O1 0.0363(10) 0.0447(11) 0.0359(11) -0.0172(9) -0.0087(8) -0.0091(8)
O2 0.0226(8) 0.0434(11) 0.0328(10) -0.0100(8) -0.0100(7) 0.0035(8)
O3 0.0214(9) 0.0591(13) 0.0466(12) -0.0114(10) -0.0059(8) 0.0076(9)
O4 0.0455(12) 0.0411(12) 0.0466(13) -0.0162(10) -0.0125(10) -0.0026(10)
O5 0.0398(12) 0.0477(13) 0.0469(14) -0.0083(11) -0.0096(10) 0.0071(10)
N1 0.0283(10) 0.0264(10) 0.0257(11) -0.0053(9) -0.0028(9) 0.0010(8)
N2 0.0223(10) 0.0288(11) 0.0310(12) -0.0037(9) -0.0062(9) -0.0036(8)
C1 0.0421(15) 0.0369(15) 0.0281(14) -0.0076(12) -0.0001(12) -0.0024(12)
C2 0.0639(19) 0.0445(17) 0.0244(14) -0.0007(12) -0.0092(14) -0.0110(15)
C3 0.070(2) 0.0365(16) 0.0371(17) 0.0067(13) -0.0274(15) -0.0056(15)
C4 0.0428(15) 0.0259(13) 0.0452(17) -0.0045(12) -0.0208(13) 0.0030(11)
C5 0.0235(11) 0.0225(11) 0.0311(13) -0.0062(10) -0.0087(10) -0.0028(9)
C6 0.0182(10) 0.0228(11) 0.0335(14) -0.0078(10) -0.0053(9) 0.0013(9)
C7 0.0209(11) 0.0161(11) 0.0322(13) -0.0052(9) -0.0003(10) -0.0018(9)
C8 0.0216(10) 0.0153(10) 0.0273(13) -0.0049(9) -0.0007(9) -0.0036(8)
C9 0.0266(11) 0.0177(10) 0.0216(12) -0.0046(9) 0.0001(9) -0.0020(9)
C10 0.0254(11) 0.0165(11) 0.0262(12) -0.0032(9) -0.0072(9) 0.0008(9)

loop_
_atom_type_symbol
_atom_type_description
_atom_type_scat_dispersion_real
_atom_type_scat_dispersion_imag
_atom_type_scat_source
C C 0.0033 0.0016 'International Tables Vol C Tables 4.2.6.8 and 6.1.1.4'
H H 0.0000 0.0000 'International Tables Vol C Tables 4.2.6.8 and 6.1.1.4'
N N 0.0061 0.0033 'International Tables Vol C Tables 4.2.6.8 and 6.1.1.4'
O O 0.0106 0.0060 'International Tables Vol C Tables 4.2.6.8 and 6.1.1.4'
S S 0.1246 0.1234 'International Tables Vol C Tables 4.2.6.8 and 6.1.1.4'
Ag Ag -0.8971 1.1015 'International Tables Vol C Tables 4.2.6.8 and 6.1.1.4'

loop_
_geom_angle_atom_site_label_1
_geom_angle_atom_site_label_2
_geom_angle_atom_site_label_3
_geom_angle
_geom_angle_site_symmetry_1
_geom_angle_site_symmetry_3
_geom_angle_publ_flag
N1 Ag1 O2 94.42(7) . . ?
N1 Ag1 S1 132.36(5) . 2_545 ?
O2 Ag1 S1 132.46(5) . 2_545 ?
N1 Ag1 O1 123.92(7) . . ?
O2 Ag1 O1 50.52(6) . . ?
S1 Ag1 O1 97.30(5) 2_545 . ?
C6 S1 C7 102.62(11) . . ?
C6 S1 Ag1 108.13(8) . 2_545 ?
C7 S1 Ag1 111.49(8) . 2_545 ?
N2 O1 Ag1 94.31(13) . . ?
N2 O2 Ag1 97.34(13) . . ?
C1 N1 C5 118.3(2) . . ?
C1 N1 Ag1 120.39(17) . . ?
C5 N1 Ag1 121.06(16) . . ?
O3 N2 O1 122.1(2) . . ?
O3 N2 O2 120.1(2) . . ?
O1 N2 O2 117.8(2) . . ?
N1 C1 C2 123.2(3) . . ?
C1 C2 C3 118.6(3) . . ?
C2 C3 C4 119.3(3) . . ?
C5 C4 C3 119.0(3) . . ?
N1 C5 C4 121.7(2) . . ?
N1 C5 C6 116.8(2) . . ?
C4 C5 C6 121.5(2) . . ?
C5 C6 S1 112.89(16) . . ?
C8 C7 S1 114.81(15) . . ?
C9 C8 C10 119.0(2) . . ?
C9 C8 C7 120.4(2) . . ?
C10 C8 C7 120.6(2) . . ?
C8 C9 C10 120.7(2) . 2_455 ?
C9 C10 C8 120.3(2) 2_455 . ?

loop_
_geom_bond_atom_site_label_1
_geom_bond_atom_site_label_2
_geom_bond_distance
_geom_bond_site_symmetry_2
_geom_bond_publ_flag
Ag1 N1 2.277(2) . ?
Ag1 O2 2.5001(18) . ?
Ag1 S1 2.5048(9) 2_545 ?
Ag1 O1 2.567(2) . ?
S1 C6 1.809(2) . ?
S1 C7 1.838(2) . ?
S1 Ag1 2.5048(9) 2_545 ?
O1 N2 1.260(3) . ?
O2 N2 1.267(3) . ?
O3 N2 1.235(3) . ?
N1 C1 1.345(3) . ?
N1 C5 1.358(3) . ?
C1 C2 1.377(4) . ?
C2 C3 1.380(5) . ?
C3 C4 1.395(4) . ?
C4 C5 1.383(4) . ?
C5 C6 1.509(3) . ?
C7 C8 1.513(3) . ?
C8 C9 1.386(3) . ?
C8 C10 1.400(3) . ?
C9 C10 1.397(3) 2_455 ?
C10 C9 1.397(3) 2_455 ?
